data_4116007
loop_
_publ_author_name
'W. Robert Scheidt'
'Hugues F. Duval'
'Teresa J. Neal'
'Mary K. Ellison'

_publ_section_title
;
 Intrinsic Structural Distortions in Five-Coordinate (Nitrosyl)iron(II)
 Porphyrinate Derivatives
;
_journal_name_full 'Journal of the American Chemical Society'
_journal_page_first 4651
_journal_page_last 4659
_journal_paper_doi 10.1021/ja993995y
_journal_volume 122
_journal_year 2000
_chemical_formula_sum 'C45.5 H24 Br4 Cl4.5 Fe N5 O'
_chemical_formula_weight 1191.71
_chemical_name_common '[Fe(TPPBr4)(NO)]'
_chemical_name_systematic
;
Nitrosyl-iron(II)-2,3,12,13-tetrabromo-5,10,15,20-tetraphenylporphyrin
;
_space_group_IT_number 11
_symmetry_cell_setting monoclinic
_symmetry_space_group_name_Hall '-P 2yb'
_symmetry_space_group_name_H-M 'P 1 21/m 1'
_atom_sites_solution_hydrogens geom
_atom_sites_solution_primary direct
_atom_sites_solution_secondary difmap
_audit_creation_method SHELXL-97
_cell_angle_alpha 90.00
_cell_angle_beta 107.77(3)
_cell_angle_gamma 90.00
_cell_formula_units_Z 4
_cell_length_a 16.750(3)
_cell_length_b 15.293(3)
_cell_length_c 17.608(4)
_cell_measurement_reflns_used 250
_cell_measurement_temperature 130(2)
_cell_measurement_theta_max 20.5
_cell_measurement_theta_min -20.5
_cell_volume 4295.2(17)
_computing_cell_refinement Madnes
_computing_data_collection Madnes
_computing_data_reduction 'Madnes (Messerschmitt & Pflugrath, 1987)'
_computing_molecular_graphics 'OrtepIII (Burnett, Johnson, 1996)'
_computing_publication_material Shelxl-97
_computing_structure_refinement 'SHELXL-97 (Sheldrick, 1997)'
_computing_structure_solution 'SHELXS-97 (Sheldrick, 1990)'
_diffrn_ambient_temperature 130(2)
_diffrn_measured_fraction_theta_full 0.842
_diffrn_measured_fraction_theta_max 0.842
_diffrn_measurement_device_type 'Enraf-Nonius fast area detector'
_diffrn_measurement_method 'ellipsoid-mask fitting'
_diffrn_radiation_monochromator graphite
_diffrn_radiation_source 'rotating anode'
_diffrn_radiation_type MoK\a
_diffrn_radiation_wavelength 0.71073
_diffrn_reflns_av_R_equivalents 0.1095
_diffrn_reflns_av_sigmaI/netI 0.0757
_diffrn_reflns_limit_h_max 17
_diffrn_reflns_limit_h_min -23
_diffrn_reflns_limit_k_max 8
_diffrn_reflns_limit_k_min -21
_diffrn_reflns_limit_l_max 22
_diffrn_reflns_limit_l_min -23
_diffrn_reflns_number 31981
_diffrn_reflns_theta_full 30.05
_diffrn_reflns_theta_max 30.05
_diffrn_reflns_theta_min 2.37
_exptl_absorpt_coefficient_mu 4.397
_exptl_absorpt_correction_T_max 0.506
_exptl_absorpt_correction_T_min 0.043
_exptl_absorpt_correction_type difabs
_exptl_crystal_colour blue
_exptl_crystal_density_diffrn 1.843
_exptl_crystal_description needle
_exptl_crystal_F_000 2330
_exptl_crystal_size_max 0.50
_exptl_crystal_size_mid 0.07
_exptl_crystal_size_min 0.04
_refine_diff_density_max
;
1.145 NEAREST ATOM IS 1Br(b4) AT 1.16 \%A
;
_refine_diff_density_min
;
-1.025 NEAREST ATOM IS 2Br(b1) AT 0.85 \%A
;
_refine_diff_density_rms 0.204
_refine_ls_extinction_method SHELXL
_refine_ls_goodness_of_fit_ref 1.042
_refine_ls_hydrogen_treatment mixed
_refine_ls_matrix_type full
_refine_ls_number_parameters 590
_refine_ls_number_reflns 10958
_refine_ls_number_restraints 0
_refine_ls_restrained_S_all 1.042
_refine_ls_R_factor_all 0.1204
_refine_ls_R_factor_gt 0.0755
_refine_ls_shift/su_max 0.001
_refine_ls_shift/su_mean 0.000
_refine_ls_structure_factor_coef Fsqd
_refine_ls_weighting_details 'w=1/[\s^2^(Fo^2^)+(0.1135P)^2^+13.2065P] where P=(Fo^2^+2Fc^2^)/3'
_refine_ls_weighting_scheme calc
_refine_ls_wR_factor_gt 0.1878
_refine_ls_wR_factor_ref 0.2321
_reflns_number_gt 6661
_reflns_number_total 10958
_reflns_threshold_expression >2sigma(I)
_cod_data_source_file ja993995y_4.cif
_cod_data_source_block sd:[Fe(TPPBr4)(NO)](A'&A")
_cod_depositor_comments
;
The following automatic conversions were performed:

'_refine_ls_weighting_scheme' value 'calc
w=1/[\s^2^(Fo^2^)+(0.1135P)^2^+13.2065P] where P=(Fo^2^+2Fc^2^)/3'
was changed to 'calc'. New tag '_refine_ls_weighting_details' was
created. The value of the new tag was set to
'w=1/[\s^2^(Fo^2^)+(0.1135P)^2^+13.2065P] where P=(Fo^2^+2Fc^2^)/3'.

Automatic conversion script
Id: cif_fix_values 3143 2015-03-26 13:38:13Z robertas 
;
_cod_original_cell_volume 4294.9(15)
_cod_original_formula_sum 'C45.50 H24 Br4 Cl4.50 Fe N5 O'
_cod_database_code 4116007

loop_
_symmetry_equiv_pos_as_xyz
'x, y, z'
'-x, y+1/2, -z'
'-x, -y, -z'
'x, -y-1/2, z'

loop_
_atom_site_label
_atom_site_type_symbol
_atom_site_fract_x
_atom_site_fract_y
_atom_site_fract_z
_atom_site_U_iso_or_equiv
_atom_site_adp_type
_atom_site_occupancy
_atom_site_calc_flag
_atom_site_refinement_flags
Cl(31) Cl 0.4720(2) 0.7665(6) 0.1741(2) 0.069(3) Uani 0.50 d PG
Cl(32) Cl 0.5763(3) 0.7291(5) 0.0719(3) 0.100(3) Uani 0.50 d PG
Cl(30) Cl 0.6530(2) 0.750(2) 0.2437(3) 0.0866(13) Uani 1 d SG
C(30) C 0.5629(5) 0.7158(8) 0.1661(4) 0.075(6) Uani 0.50 d PG
C(10) C 0.2664(19) 0.2251(11) 0.2888(12) 0.081(7) Uani 0.50 d P
Cl(10) Cl 0.1589(3) 0.2500 0.25945(19) 0.0664(9) Uani 1 d S
Cl(11) Cl 0.3106(3) 0.2500 0.2142(2) 0.0826(13) Uani 1 d S
Cl(12) Cl 0.3213(3) 0.2768(2) 0.3788(3) 0.0569(10) Uani 0.50 d P
C(20) C -0.0450(9) 0.7500 -0.0414(8) 0.059(3) Uani 1 d S
Cl(20) Cl 0.0481(2) 0.7500 0.0389(2) 0.0737(10) Uani 1 d S
Cl(21) Cl -0.1045(2) 0.6546(2) -0.0430(2) 0.0909(10) Uani 1 d .
1Fe(1) Fe 0.24415(9) 0.7500 0.29915(7) 0.0298(3) Uani 1 d S
1N(5) N 0.2546(6) 0.7500 0.4002(5) 0.0358(17) Uani 1 d S
1O(5) O 0.2974(6) 0.7500 0.4630(5) 0.060(2) Uani 1 d S
1N(1) N 0.3708(5) 0.7500 0.3244(4) 0.0293(15) Uani 1 d S
1C(a1) C 0.4229(4) 0.6779(4) 0.3447(4) 0.0336(14) Uani 1 d .
1C(b1) C 0.5063(4) 0.7057(4) 0.3844(4) 0.0344(13) Uani 1 d .
1Br(b1) Br 0.60353(4) 0.63922(4) 0.42877(4) 0.03644(17) Uani 1 d .
1C(m1) C 0.3957(4) 0.5918(4) 0.3250(4) 0.0318(13) Uani 1 d .
1C(11) C 0.4546(4) 0.5180(4) 0.3375(4) 0.0327(13) Uani 1 d .
1C(12) C 0.4648(5) 0.4611(4) 0.4014(4) 0.0401(15) Uani 1 d .
1H(12) H 0.4342 0.4711 0.4380 0.048 Uiso 1 calc R
1C(13) C 0.5186(5) 0.3902(5) 0.4131(5) 0.0462(17) Uani 1 d .
1H(13) H 0.5243 0.3518 0.4569 0.055 Uiso 1 calc R
1C(14) C 0.5640(5) 0.3757(4) 0.3605(5) 0.0447(17) Uani 1 d .
1H(14) H 0.6026 0.3284 0.3693 0.054 Uiso 1 calc R
1C(15) C 0.5535(5) 0.4294(4) 0.2956(4) 0.0379(14) Uani 1 d .
1H(15) H 0.5822 0.4172 0.2579 0.045 Uiso 1 calc R
1C(16) C 0.5008(5) 0.5015(4) 0.2850(4) 0.0368(14) Uani 1 d .
1H(16) H 0.4960 0.5400 0.2415 0.044 Uiso 1 calc R
1N(2) N 0.2430(4) 0.6234(3) 0.2762(3) 0.0336(11) Uani 1 d .
1C(a2) C 0.3130(5) 0.5712(4) 0.2860(4) 0.0353(14) Uani 1 d .
1C(b2) C 0.2849(5) 0.4866(4) 0.2532(5) 0.0418(16) Uani 1 d .
1H(b2) H 0.3198 0.4386 0.2501 0.050 Uiso 1 calc R
1C(b3) C 0.2017(5) 0.4868(5) 0.2279(5) 0.0452(17) Uani 1 d .
1H(b3) H 0.1667 0.4394 0.2030 0.054 Uiso 1 calc R
1C(a3) C 0.1741(5) 0.5710(4) 0.2447(4) 0.0418(16) Uani 1 d .
1C(m2) C 0.0916(5) 0.5928(4) 0.2330(4) 0.0359(14) Uani 1 d .
1C(21) C 0.0296(5) 0.5191(5) 0.2085(6) 0.053(2) Uani 1 d .
1C(22) C 0.0202(6) 0.4601(5) 0.2661(6) 0.059(2) Uani 1 d .
1H(22) H 0.0505 0.4678 0.3208 0.070 Uiso 1 calc R
1C(23) C -0.0338(6) 0.3906(5) 0.2416(9) 0.080(4) Uani 1 d .
1H(23) H -0.0402 0.3499 0.2800 0.096 Uiso 1 calc R
1C(24) C -0.0787(6) 0.3788(6) 0.1626(9) 0.085(4) Uani 1 d .
1H(24) H -0.1176 0.3319 0.1473 0.102 Uiso 1 calc R
1C(25) C -0.0674(6) 0.4348(6) 0.1060(8) 0.081(4) Uani 1 d .
1H(25) H -0.0961 0.4251 0.0511 0.097 Uiso 1 calc R
1C(26) C -0.0137(6) 0.5058(5) 0.1293(6) 0.059(2) Uani 1 d .
1H(26) H -0.0069 0.5455 0.0903 0.070 Uiso 1 calc R
1N(3) N 0.1170(6) 0.7500 0.2494(5) 0.0350(17) Uani 1 d S
1C(a4) C 0.0650(4) 0.6779(4) 0.2399(4) 0.0332(13) Uani 1 d .
1C(b4) C -0.0198(4) 0.7063(4) 0.2322(4) 0.0339(13) Uani 1 d .
1Br(b4) Br -0.11386(5) 0.63855(5) 0.22872(5) 0.0458(2) Uani 1 d .
2Fe(1) Fe 0.26760(9) 0.7500 0.76989(7) 0.0317(3) Uani 1 d S
2N(5) N 0.3740(6) 0.7500 0.7833(5) 0.0356(17) Uani 1 d S
2O(5) O 0.4402(6) 0.7500 0.8277(6) 0.071(3) Uani 1 d S
2N(1) N 0.2806(5) 0.7500 0.8869(4) 0.0321(16) Uani 1 d S
2C(a1) C 0.2865(4) 0.6776(5) 0.9350(4) 0.0366(14) Uani 1 d .
2C(b1) C 0.2818(5) 0.7062(5) 1.0115(4) 0.0437(16) Uani 1 d .
2Br(b1) Br 0.26705(6) 0.63792(6) 1.09459(4) 0.0545(2) Uani 1 d .
2C(m1) C 0.2972(5) 0.5920(5) 0.9134(4) 0.0388(15) Uani 1 d .
2C(11) C 0.3296(5) 0.5240(5) 0.9750(4) 0.0450(17) Uani 1 d .
2C(12) C 0.2808(6) 0.4511(6) 0.9821(5) 0.0520(19) Uani 1 d .
2H(12) H 0.2250 0.4454 0.9476 0.062 Uiso 1 calc R
2C(13) C 0.3144(6) 0.3874(6) 1.0395(5) 0.057(2) Uani 1 d .
2H(13) H 0.2810 0.3392 1.0456 0.069 Uiso 1 calc R
2C(14) C 0.3965(6) 0.3947(6) 1.0875(5) 0.057(2) Uani 1 d .
2H(14) H 0.4197 0.3501 1.1254 0.068 Uiso 1 calc R
2C(15) C 0.4452(6) 0.4649(6) 1.0816(4) 0.055(2) Uani 1 d .
2H(15) H 0.5015 0.4691 1.1150 0.066 Uiso 1 calc R
2C(16) C 0.4105(5) 0.5303(6) 1.0257(4) 0.0466(18) Uani 1 d .
2H(16) H 0.4434 0.5800 1.0226 0.056 Uiso 1 calc R
2N(2) N 0.2531(4) 0.6216(4) 0.7688(3) 0.0339(11) Uani 1 d .
2C(a2) C 0.2844(5) 0.5679(4) 0.8336(4) 0.0372(14) Uani 1 d .
2C(b2) C 0.2947(5) 0.4803(4) 0.8086(4) 0.0406(15) Uani 1 d .
2H(b2) H 0.3149 0.4316 0.8425 0.049 Uiso 1 calc R
2C(b3) C 0.2709(5) 0.4798(4) 0.7294(4) 0.0387(15) Uani 1 d .
2H(b3) H 0.2721 0.4313 0.6960 0.046 Uiso 1 calc R
2C(a3) C 0.2428(5) 0.5674(4) 0.7038(4) 0.0364(14) Uani 1 d .
2C(m2) C 0.2050(5) 0.5922(4) 0.6240(4) 0.0373(14) Uani 1 d .
2C(21) C 0.1951(5) 0.5221(4) 0.5626(4) 0.0352(14) Uani 1 d .
2C(22) C 0.1420(6) 0.4521(5) 0.5592(5) 0.0472(18) Uani 1 d .
2H(22) H 0.1118 0.4486 0.5968 0.057 Uiso 1 calc R
2C(23) C 0.1319(6) 0.3880(5) 0.5034(5) 0.054(2) Uani 1 d .
2H(23) H 0.0946 0.3407 0.5018 0.064 Uiso 1 calc R
2C(24) C 0.1775(6) 0.3928(5) 0.4480(5) 0.053(2) Uani 1 d .
2H(24) H 0.1714 0.3483 0.4090 0.063 Uiso 1 calc R
2C(25) C 0.2302(5) 0.4613(5) 0.4507(4) 0.0438(16) Uani 1 d .
2H(25) H 0.2606 0.4649 0.4132 0.053 Uiso 1 calc R
2C(26) C 0.2395(5) 0.5262(5) 0.5084(4) 0.0402(15) Uani 1 d .
2H(26) H 0.2767 0.5736 0.5103 0.048 Uiso 1 calc R
2N(3) N 0.2098(6) 0.7500 0.6506(4) 0.0334(16) Uani 1 d S
2C(a4) C 0.1830(4) 0.6771(4) 0.6015(4) 0.0356(14) Uani 1 d .
2C(b4) C 0.1304(4) 0.7057(4) 0.5239(4) 0.0313(12) Uani 1 d .
2Br(b4) Br 0.06506(5) 0.63940(5) 0.43877(4) 0.0439(2) Uani 1 d .

loop_
_atom_site_aniso_label
_atom_site_aniso_U_11
_atom_site_aniso_U_22
_atom_site_aniso_U_33
_atom_site_aniso_U_23
_atom_site_aniso_U_13
_atom_site_aniso_U_12
Cl(31) 0.062(3) 0.091(9) 0.057(2) -0.002(2) 0.0239(17) -0.002(3)
Cl(32) 0.131(6) 0.113(9) 0.085(3) -0.006(3) 0.075(4) -0.008(4)
Cl(30) 0.069(3) 0.071(2) 0.106(3) 0.000 0.006(2) 0.000
C(30) 0.079(16) 0.069(10) 0.078(14) -0.007(9) 0.024(11) 0.008(10)
C(10) 0.15(2) 0.050(10) 0.056(10) 0.000(7) 0.054(12) -0.006(10)
Cl(10) 0.081(3) 0.0632(17) 0.0492(17) 0.000 0.0108(15) 0.000
Cl(11) 0.144(4) 0.0562(16) 0.074(2) 0.000 0.072(3) 0.000
Cl(12) 0.061(3) 0.053(2) 0.057(2) -0.0044(15) 0.0199(18) 0.0043(16)
C(20) 0.050(8) 0.074(8) 0.053(7) 0.000 0.014(6) 0.000
Cl(20) 0.047(2) 0.111(3) 0.0551(18) 0.000 0.0045(14) 0.000
Cl(21) 0.0611(19) 0.110(2) 0.092(2) 0.0223(17) 0.0088(15) -0.0189(16)
1Fe(1) 0.0274(7) 0.0305(5) 0.0317(6) 0.000 0.0092(5) 0.000
1N(5) 0.038(5) 0.036(4) 0.037(4) 0.000 0.016(3) 0.000
1O(5) 0.038(5) 0.104(7) 0.042(4) 0.000 0.017(4) 0.000
1N(1) 0.028(4) 0.033(3) 0.030(3) 0.000 0.013(3) 0.000
1C(a1) 0.035(4) 0.027(3) 0.037(3) 0.004(2) 0.009(3) 0.003(2)
1C(b1) 0.032(4) 0.031(3) 0.041(3) 0.000(2) 0.013(3) 0.004(2)
1Br(b1) 0.0293(4) 0.0345(3) 0.0429(4) 0.0030(2) 0.0072(3) 0.0022(2)
1C(m1) 0.027(3) 0.036(3) 0.034(3) 0.002(2) 0.011(2) -0.003(2)
1C(11) 0.029(4) 0.030(3) 0.039(3) 0.001(2) 0.009(2) -0.004(2)
1C(12) 0.038(4) 0.036(3) 0.043(4) 0.007(3) 0.009(3) 0.004(3)
1C(13) 0.044(5) 0.043(3) 0.052(4) 0.013(3) 0.016(3) 0.008(3)
1C(14) 0.032(4) 0.032(3) 0.067(5) 0.002(3) 0.011(3) 0.005(3)
1C(15) 0.030(4) 0.039(3) 0.046(4) -0.002(3) 0.013(3) 0.003(3)
1C(16) 0.036(4) 0.031(3) 0.043(4) 0.002(2) 0.012(3) 0.000(3)
1N(2) 0.034(3) 0.033(2) 0.035(3) -0.001(2) 0.012(2) 0.001(2)
1C(a2) 0.044(4) 0.034(3) 0.030(3) 0.004(2) 0.016(3) 0.004(3)
1C(b2) 0.038(4) 0.031(3) 0.054(4) 0.000(3) 0.010(3) 0.000(3)
1C(b3) 0.044(5) 0.036(3) 0.051(4) -0.005(3) 0.008(3) 0.001(3)
1C(a3) 0.042(4) 0.030(3) 0.047(4) 0.002(3) 0.005(3) 0.000(3)
1C(m2) 0.032(4) 0.033(3) 0.037(3) 0.004(2) 0.002(3) -0.007(3)
1C(21) 0.031(4) 0.038(3) 0.082(6) 0.011(3) 0.006(4) -0.004(3)
1C(22) 0.036(5) 0.047(4) 0.086(6) 0.022(4) 0.008(4) 0.005(3)
1C(23) 0.040(6) 0.034(4) 0.165(12) 0.027(5) 0.028(7) -0.001(4)
1C(24) 0.031(5) 0.040(4) 0.167(13) -0.004(6) 0.006(7) -0.004(3)
1C(25) 0.039(6) 0.054(5) 0.127(10) -0.029(6) -0.007(6) -0.004(4)
1C(26) 0.039(5) 0.044(4) 0.082(6) -0.012(4) 0.002(4) -0.001(3)
1N(3) 0.041(5) 0.028(3) 0.035(4) 0.000 0.010(3) 0.000
1C(a4) 0.030(4) 0.036(3) 0.032(3) 0.005(2) 0.008(2) 0.000(2)
1C(b4) 0.020(3) 0.044(3) 0.036(3) 0.003(2) 0.007(2) -0.006(3)
1Br(b4) 0.0300(4) 0.0482(4) 0.0593(5) 0.0077(3) 0.0138(3) -0.0038(3)
2Fe(1) 0.0277(7) 0.0392(6) 0.0283(6) 0.000 0.0087(5) 0.000
2N(5) 0.037(5) 0.036(3) 0.034(4) 0.000 0.011(3) 0.000
2O(5) 0.033(5) 0.116(8) 0.063(6) 0.000 0.015(4) 0.000
2N(1) 0.026(4) 0.042(4) 0.027(3) 0.000 0.007(3) 0.000
2C(a1) 0.022(4) 0.055(4) 0.034(3) 0.001(3) 0.010(2) -0.002(3)
2C(b1) 0.035(4) 0.063(4) 0.032(3) 0.003(3) 0.009(3) 0.002(3)
2Br(b1) 0.0538(5) 0.0799(6) 0.0341(4) 0.0102(3) 0.0197(3) 0.0004(4)
2C(m1) 0.033(4) 0.050(3) 0.033(3) 0.008(3) 0.010(3) 0.000(3)
2C(11) 0.043(5) 0.061(4) 0.030(3) 0.010(3) 0.009(3) 0.004(3)
2C(12) 0.041(5) 0.060(4) 0.050(4) 0.017(4) 0.007(3) 0.000(4)
2C(13) 0.057(6) 0.061(5) 0.054(5) 0.016(4) 0.018(4) 0.009(4)
2C(14) 0.051(6) 0.075(5) 0.047(4) 0.023(4) 0.019(4) 0.025(4)
2C(15) 0.046(5) 0.085(6) 0.031(4) 0.007(4) 0.010(3) 0.018(4)
2C(16) 0.035(4) 0.069(5) 0.035(3) 0.006(3) 0.011(3) 0.000(4)
2N(2) 0.024(3) 0.047(3) 0.032(3) 0.006(2) 0.010(2) -0.006(2)
2C(a2) 0.037(4) 0.042(3) 0.034(3) 0.005(3) 0.014(3) 0.000(3)
2C(b2) 0.036(4) 0.041(3) 0.043(4) 0.010(3) 0.010(3) 0.002(3)
2C(b3) 0.039(4) 0.036(3) 0.039(3) 0.006(3) 0.009(3) 0.004(3)
2C(a3) 0.035(4) 0.037(3) 0.034(3) 0.008(2) 0.006(3) -0.005(3)
2C(m2) 0.033(4) 0.041(3) 0.038(3) -0.007(3) 0.012(3) -0.010(3)
2C(21) 0.035(4) 0.035(3) 0.035(3) 0.000(2) 0.011(3) -0.002(3)
2C(22) 0.054(5) 0.045(4) 0.044(4) 0.000(3) 0.018(3) -0.009(3)
2C(23) 0.057(6) 0.046(4) 0.054(5) -0.004(3) 0.010(4) -0.011(4)
2C(24) 0.062(6) 0.043(4) 0.048(4) -0.008(3) 0.010(4) 0.008(4)
2C(25) 0.041(5) 0.047(3) 0.044(4) 0.000(3) 0.014(3) 0.013(3)
2C(26) 0.035(4) 0.048(3) 0.039(3) 0.002(3) 0.013(3) 0.003(3)
2N(3) 0.042(5) 0.038(3) 0.022(3) 0.000 0.011(3) 0.000
2C(a4) 0.027(4) 0.042(3) 0.037(3) -0.004(3) 0.009(3) -0.002(3)
2C(b4) 0.024(3) 0.040(3) 0.031(3) -0.003(2) 0.010(2) -0.001(2)
2Br(b4) 0.0413(5) 0.0469(4) 0.0358(3) -0.0041(3) 0.0003(3) -0.0035(3)

loop_
_atom_type_symbol
_atom_type_description
_atom_type_scat_dispersion_real
_atom_type_scat_dispersion_imag
_atom_type_scat_source
C C 0.0033 0.0016 'International Tables Vol C Tables 4.2.6.8 and 6.1.1.4'
H H 0.0000 0.0000 'International Tables Vol C Tables 4.2.6.8 and 6.1.1.4'
N N 0.0061 0.0033 'International Tables Vol C Tables 4.2.6.8 and 6.1.1.4'
O O 0.0106 0.0060 'International Tables Vol C Tables 4.2.6.8 and 6.1.1.4'
Fe Fe 0.3463 0.8444 'International Tables Vol C Tables 4.2.6.8 and 6.1.1.4'
Br Br -0.2901 2.4595 'International Tables Vol C Tables 4.2.6.8 and 6.1.1.4'
Cl Cl 0.1484 0.1585 'International Tables Vol C Tables 4.2.6.8 and 6.1.1.4'

loop_
_geom_angle_atom_site_label_1
_geom_angle_atom_site_label_2
_geom_angle_atom_site_label_3
_geom_angle
_geom_angle_site_symmetry_1
_geom_angle_site_symmetry_3
Cl(31) Cl(31) C(30) 99.8(6) 4_575 4_575
Cl(31) Cl(31) C(30) 63.8(5) 4_575 .
C(30) Cl(31) C(30) 36.0(9) 4_575 .
Cl(32) Cl(32) C(30) 96.7 4_575 .
Cl(32) Cl(32) C(30) 64.2(7) 4_575 4_575
C(30) Cl(32) C(30) 32.5(7) . 4_575
C(30) Cl(30) C(30) 34.3(8) 4_575 .
C(30) C(30) Cl(31) 80.2(7) 4_575 4_575
C(30) C(30) Cl(31) 63.8 4_575 .
Cl(31) C(30) Cl(31) 16.4(7) 4_575 .
C(30) C(30) Cl(32) 83.3 4_575 .
Cl(31) C(30) Cl(32) 117.7(3) 4_575 .
Cl(31) C(30) Cl(32) 113.0 . .
C(30) C(30) Cl(30) 72.9 4_575 .
Cl(31) C(30) Cl(30) 119.4(4) 4_575 .
Cl(31) C(30) Cl(30) 111.3 . .
Cl(32) C(30) Cl(30) 111.7 . .
C(30) C(30) Cl(32) 64.2(4) 4_575 4_575
Cl(31) C(30) Cl(32) 111.4(5) 4_575 4_575
Cl(31) C(30) Cl(32) 102.0(3) . 4_575
Cl(32) C(30) Cl(32) 19.2(4) . 4_575
Cl(30) C(30) Cl(32) 103.7(2) . 4_575
C(10) C(10) Cl(12) 91.0(6) 4_565 4_565
C(10) C(10) Cl(11) 77.3(6) 4_565 .
Cl(12) C(10) Cl(11) 120.9(18) 4_565 .
C(10) C(10) Cl(10) 77.5(5) 4_565 .
Cl(12) C(10) Cl(10) 122.1(12) 4_565 .
Cl(11) C(10) Cl(10) 111.4(12) . .
C(10) C(10) Cl(12) 63.3(6) 4_565 .
Cl(12) C(10) Cl(12) 27.7(4) 4_565 .
Cl(11) C(10) Cl(12) 110.9(14) . .
Cl(10) C(10) Cl(12) 112.0(11) . .
C(10) Cl(10) C(10) 25.1(11) . 4_565
C(10) Cl(11) C(10) 25.4(11) 4_565 .
Cl(12) Cl(12) C(10) 89.0(6) 4_565 4_565
Cl(12) Cl(12) C(10) 63.3(6) 4_565 .
C(10) Cl(12) C(10) 25.7(11) 4_565 .
Cl(20) C(20) Cl(21) 111.8(5) . .
Cl(20) C(20) Cl(21) 111.8(5) . 4_575
Cl(21) C(20) Cl(21) 111.7(8) . 4_575
1N(5) 1Fe(1) 1N(2) 101.62(16) . 4_575
1N(5) 1Fe(1) 1N(2) 101.62(16) . .
1N(2) 1Fe(1) 1N(2) 156.7(3) 4_575 .
1N(5) 1Fe(1) 1N(1) 90.2(4) . .
1N(2) 1Fe(1) 1N(1) 89.39(19) 4_575 .
1N(2) 1Fe(1) 1N(1) 89.39(19) . .
1N(5) 1Fe(1) 1N(3) 101.9(4) . .
1N(2) 1Fe(1) 1N(3) 88.17(18) 4_575 .
1N(2) 1Fe(1) 1N(3) 88.17(18) . .
1N(1) 1Fe(1) 1N(3) 167.9(3) . .
1O(5) 1N(5) 1Fe(1) 147.9(8) . .
1C(a1) 1N(1) 1C(a1) 105.7(7) 4_575 .
1C(a1) 1N(1) 1Fe(1) 126.2(4) 4_575 .
1C(a1) 1N(1) 1Fe(1) 126.2(4) . .
1N(1) 1C(a1) 1C(m1) 123.6(6) . .
1N(1) 1C(a1) 1C(b1) 109.6(5) . .
1C(m1) 1C(a1) 1C(b1) 126.7(6) . .
1C(b1) 1C(b1) 1C(a1) 107.4(3) 4_575 .
1C(b1) 1C(b1) 1Br(b1) 122.8(2) 4_575 .
1C(a1) 1C(b1) 1Br(b1) 129.8(4) . .
1C(a2) 1C(m1) 1C(a1) 122.5(6) . .
1C(a2) 1C(m1) 1C(11) 115.1(5) . .
1C(a1) 1C(m1) 1C(11) 122.2(6) . .
1C(12) 1C(11) 1C(16) 117.7(6) . .
1C(12) 1C(11) 1C(m1) 120.9(6) . .
1C(16) 1C(11) 1C(m1) 121.4(6) . .
1C(13) 1C(12) 1C(11) 121.6(7) . .
1C(12) 1C(13) 1C(14) 119.5(7) . .
1C(15) 1C(14) 1C(13) 120.2(7) . .
1C(14) 1C(15) 1C(16) 120.1(7) . .
1C(15) 1C(16) 1C(11) 120.8(6) . .
1C(a3) 1N(2) 1C(a2) 106.8(5) . .
1C(a3) 1N(2) 1Fe(1) 127.5(5) . .
1C(a2) 1N(2) 1Fe(1) 125.7(5) . .
1C(m1) 1C(a2) 1N(2) 127.8(6) . .
1C(m1) 1C(a2) 1C(b2) 124.1(6) . .
1N(2) 1C(a2) 1C(b2) 107.9(6) . .
1C(b3) 1C(b2) 1C(a2) 108.3(6) . .
1C(b2) 1C(b3) 1C(a3) 107.8(7) . .
1C(m2) 1C(a3) 1N(2) 126.9(6) . .
1C(m2) 1C(a3) 1C(b3) 124.2(7) . .
1N(2) 1C(a3) 1C(b3) 108.9(7) . .
1C(a3) 1C(m2) 1C(a4) 123.2(6) . .
1C(a3) 1C(m2) 1C(21) 115.9(6) . .
1C(a4) 1C(m2) 1C(21) 120.9(7) . .
1C(26) 1C(21) 1C(22) 119.9(8) . .
1C(26) 1C(21) 1C(m2) 120.3(8) . .
1C(22) 1C(21) 1C(m2) 119.7(8) . .
1C(23) 1C(22) 1C(21) 118.6(10) . .
1C(24) 1C(23) 1C(22) 121.5(10) . .
1C(25) 1C(24) 1C(23) 119.9(9) . .
1C(24) 1C(25) 1C(26) 119.7(11) . .
1C(21) 1C(26) 1C(25) 120.5(10) . .
1C(a4) 1N(3) 1C(a4) 105.7(8) 4_575 .
1C(a4) 1N(3) 1Fe(1) 126.0(4) 4_575 .
1C(a4) 1N(3) 1Fe(1) 126.0(4) . .
1N(3) 1C(a4) 1C(m2) 123.3(6) . .
1N(3) 1C(a4) 1C(b4) 109.6(6) . .
1C(m2) 1C(a4) 1C(b4) 127.0(6) . .
1C(b4) 1C(b4) 1C(a4) 107.4(4) 4_575 .
1C(b4) 1C(b4) 1Br(b4) 123.6(2) 4_575 .
1C(a4) 1C(b4) 1Br(b4) 128.9(5) . .
2N(5) 2Fe(1) 2N(2) 96.88(18) . 4_575
2N(5) 2Fe(1) 2N(2) 96.88(17) . .
2N(2) 2Fe(1) 2N(2) 166.2(4) 4_575 .
2N(5) 2Fe(1) 2N(1) 94.3(4) . .
2N(2) 2Fe(1) 2N(1) 89.13(16) 4_575 .
2N(2) 2Fe(1) 2N(1) 89.13(16) . .
2N(5) 2Fe(1) 2N(3) 106.8(4) . .
2N(2) 2Fe(1) 2N(3) 88.36(16) 4_575 .
2N(2) 2Fe(1) 2N(3) 88.36(16) . .
2N(1) 2Fe(1) 2N(3) 158.9(3) . .
2O(5) 2N(5) 2Fe(1) 146.9(9) . .
2C(a1) 2N(1) 2C(a1) 106.7(7) 4_575 .
2C(a1) 2N(1) 2Fe(1) 126.6(4) 4_575 .
2C(a1) 2N(1) 2Fe(1) 126.6(4) . .
2N(1) 2C(a1) 2C(m1) 125.3(6) . .
2N(1) 2C(a1) 2C(b1) 108.5(6) . .
2C(m1) 2C(a1) 2C(b1) 126.2(6) . .
2C(b1) 2C(b1) 2C(a1) 107.6(4) 4_575 .
2C(b1) 2C(b1) 2Br(b1) 123.8(2) 4_575 .
2C(a1) 2C(b1) 2Br(b1) 128.3(6) . .
2C(a1) 2C(m1) 2C(a2) 121.9(6) . .
2C(a1) 2C(m1) 2C(11) 120.6(6) . .
2C(a2) 2C(m1) 2C(11) 117.3(6) . .
2C(16) 2C(11) 2C(12) 118.6(7) . .
2C(16) 2C(11) 2C(m1) 119.5(7) . .
2C(12) 2C(11) 2C(m1) 121.8(7) . .
2C(13) 2C(12) 2C(11) 120.0(8) . .
2C(14) 2C(13) 2C(12) 119.6(9) . .
2C(15) 2C(14) 2C(13) 121.4(8) . .
2C(14) 2C(15) 2C(16) 119.0(8) . .
2C(11) 2C(16) 2C(15) 121.4(8) . .
2C(a2) 2N(2) 2C(a3) 104.3(5) . .
2C(a2) 2N(2) 2Fe(1) 124.9(5) . .
2C(a3) 2N(2) 2Fe(1) 126.1(4) . .
2N(2) 2C(a2) 2C(m1) 125.2(6) . .
2N(2) 2C(a2) 2C(b2) 110.8(6) . .
2C(m1) 2C(a2) 2C(b2) 123.8(6) . .
2C(b3) 2C(b2) 2C(a2) 107.5(6) . .
2C(b2) 2C(b3) 2C(a3) 106.7(6) . .
2N(2) 2C(a3) 2C(m2) 124.7(6) . .
2N(2) 2C(a3) 2C(b3) 110.7(6) . .
2C(m2) 2C(a3) 2C(b3) 124.5(6) . .
2C(a4) 2C(m2) 2C(a3) 122.8(6) . .
2C(a4) 2C(m2) 2C(21) 120.6(6) . .
2C(a3) 2C(m2) 2C(21) 116.4(6) . .
2C(26) 2C(21) 2C(22) 118.7(6) . .
2C(26) 2C(21) 2C(m2) 120.2(6) . .
2C(22) 2C(21) 2C(m2) 121.1(6) . .
2C(23) 2C(22) 2C(21) 121.8(8) . .
2C(22) 2C(23) 2C(24) 119.1(8) . .
2C(25) 2C(24) 2C(23) 119.9(7) . .
2C(24) 2C(25) 2C(26) 119.9(8) . .
2C(21) 2C(26) 2C(25) 120.6(7) . .
2C(a4) 2N(3) 2C(a4) 105.8(7) 4_575 .
2C(a4) 2N(3) 2Fe(1) 127.0(4) 4_575 .
2C(a4) 2N(3) 2Fe(1) 127.0(4) . .
2C(m2) 2C(a4) 2N(3) 124.6(6) . .
2C(m2) 2C(a4) 2C(b4) 126.1(6) . .
2N(3) 2C(a4) 2C(b4) 109.3(6) . .
2C(b4) 2C(b4) 2C(a4) 107.6(4) 4_575 .
2C(b4) 2C(b4) 2Br(b4) 122.99(19) 4_575 .
2C(a4) 2C(b4) 2Br(b4) 129.3(5) . .

loop_
_geom_bond_atom_site_label_1
_geom_bond_atom_site_label_2
_geom_bond_distance
_geom_bond_site_symmetry_2
Cl(31) Cl(31) 0.50(2) 4_575
Cl(31) C(30) 1.595(4) 4_575
Cl(31) C(30) 1.7525 .
Cl(32) Cl(32) 0.639(16) 4_575
Cl(32) C(30) 1.7526 .
Cl(32) C(30) 1.934(11) 4_575
Cl(30) C(30) 1.777(7) 4_575
Cl(30) C(30) 1.7772 .
C(30) C(30) 1.05(3) 4_575
C(30) Cl(31) 1.595(7) 4_575
C(30) Cl(32) 1.934(7) 4_575
C(10) C(10) 0.76(3) 4_565
C(10) Cl(12) 1.57(2) 4_565
C(10) Cl(11) 1.74(2) .
C(10) Cl(10) 1.76(3) .
C(10) Cl(12) 1.76(2) .
Cl(10) C(10) 1.76(3) 4_565
Cl(11) C(10) 1.73(2) 4_565
Cl(12) Cl(12) 0.818(7) 4_565
Cl(12) C(10) 1.57(2) 4_565
C(20) Cl(20) 1.756(14) .
C(20) Cl(21) 1.762(9) .
C(20) Cl(21) 1.762(9) 4_575
1Fe(1) 1N(5) 1.734(8) .
1Fe(1) 1N(2) 1.976(5) 4_575
1Fe(1) 1N(2) 1.976(5) .
1Fe(1) 1N(1) 2.031(8) .
1Fe(1) 1N(3) 2.041(9) .
1N(5) 1O(5) 1.119(11) .
1N(1) 1C(a1) 1.382(7) 4_575
1N(1) 1C(a1) 1.383(7) .
1C(a1) 1C(m1) 1.402(8) .
1C(a1) 1C(b1) 1.424(10) .
1C(b1) 1C(b1) 1.354(12) 4_575
1C(b1) 1Br(b1) 1.876(7) .
1C(m1) 1C(a2) 1.382(10) .
1C(m1) 1C(11) 1.469(9) .
1C(11) 1C(12) 1.392(9) .
1C(11) 1C(16) 1.398(10) .
1C(12) 1C(13) 1.384(10) .
1C(13) 1C(14) 1.384(12) .
1C(14) 1C(15) 1.375(10) .
1C(15) 1C(16) 1.388(9) .
1N(2) 1C(a3) 1.375(9) .
1N(2) 1C(a2) 1.386(9) .
1C(a2) 1C(b2) 1.437(9) .
1C(b2) 1C(b3) 1.327(11) .
1C(b3) 1C(a3) 1.430(10) .
1C(a3) 1C(m2) 1.374(11) .
1C(m2) 1C(a4) 1.393(9) .
1C(m2) 1C(21) 1.504(10) .
1C(21) 1C(26) 1.377(13) .
1C(21) 1C(22) 1.401(12) .
1C(22) 1C(23) 1.377(13) .
1C(23) 1C(24) 1.376(18) .
1C(24) 1C(25) 1.370(19) .
1C(25) 1C(26) 1.390(12) .
1N(3) 1C(a4) 1.383(8) 4_575
1N(3) 1C(a4) 1.383(8) .
1C(a4) 1C(b4) 1.452(10) .
1C(b4) 1C(b4) 1.336(13) 4_575
1C(b4) 1Br(b4) 1.871(6) .
2Fe(1) 2N(5) 1.726(9) .
2Fe(1) 2N(2) 1.977(6) 4_575
2Fe(1) 2N(2) 1.977(6) .
2Fe(1) 2N(1) 2.004(7) .
2Fe(1) 2N(3) 2.027(7) .
2N(5) 2O(5) 1.144(12) .
2N(1) 2C(a1) 1.379(8) 4_575
2N(1) 2C(a1) 1.379(8) .
2C(a1) 2C(m1) 1.390(10) .
2C(a1) 2C(b1) 1.440(10) .
2C(b1) 2C(b1) 1.341(16) 4_575
2C(b1) 2Br(b1) 1.874(7) .
2C(m1) 2C(a2) 1.405(9) .
2C(m1) 2C(11) 1.482(9) .
2C(11) 2C(16) 1.380(11) .
2C(11) 2C(12) 1.411(11) .
2C(12) 2C(13) 1.393(11) .
2C(13) 2C(14) 1.382(14) .
2C(14) 2C(15) 1.372(14) .
2C(15) 2C(16) 1.398(11) .
2N(2) 2C(a2) 1.374(8) .
2N(2) 2C(a3) 1.381(9) .
2C(a2) 2C(b2) 1.437(10) .
2C(b2) 2C(b3) 1.328(10) .
2C(b3) 2C(a3) 1.445(9) .
2C(a3) 2C(m2) 1.407(9) .
2C(m2) 2C(a4) 1.374(10) .
2C(m2) 2C(21) 1.495(9) .
2C(21) 2C(26) 1.380(10) .
2C(21) 2C(22) 1.381(10) .
2C(22) 2C(23) 1.361(11) .
2C(23) 2C(24) 1.412(13) .
2C(24) 2C(25) 1.362(12) .
2C(25) 2C(26) 1.394(10) .
2N(3) 2C(a4) 1.398(8) 4_575
2N(3) 2C(a4) 1.398(8) .
2C(a4) 2C(b4) 1.450(9) .
2C(b4) 2C(b4) 1.354(12) 4_575
2C(b4) 2Br(b4) 1.863(6) .
